data_7152208
loop_
_publ_author_name
'Kodama, Koichi'
'Kanno, Ayaka'
'Sekine, Eriko'
'Hirose, Takuji'

_publ_section_title
;
 Enantioseparation of 1-arylethanols via a supramolecular chiral host
 consisting of N-(2-naphthoyl)-l-aspartic acid and an achiral diamine.
;
_journal_issue 9
_journal_name_full 'Organic &amp; biomolecular chemistry'
_journal_page_first 1877
_journal_page_last 1882
_journal_paper_doi 10.1039/c2ob06475h
_journal_volume 10
_journal_year 2012
_chemical_absolute_configuration rm
_chemical_formula_sum 'C38 H41 N3 O6'
_chemical_formula_weight 635.74
_chemical_name_systematic
;
?
;
_space_group_IT_number 1
_symmetry_cell_setting triclinic
_symmetry_space_group_name_Hall 'P 1'
_symmetry_space_group_name_H-M 'P 1'
_atom_sites_solution_hydrogens geom
_atom_sites_solution_primary direct
_atom_sites_solution_secondary difmap
_audit_creation_method SHELXL-97
_cell_angle_alpha 94.113(5)
_cell_angle_beta 92.683(5)
_cell_angle_gamma 96.361(5)
_cell_formula_units_Z 1
_cell_length_a 5.660(2)
_cell_length_b 9.583(4)
_cell_length_c 15.456(6)
_cell_measurement_temperature 100(2)
_cell_volume 829.8(6)
_computing_structure_refinement 'SHELXL-97 (Sheldrick, 1997)'
_computing_structure_solution 'SHELXS-97 (Sheldrick, 1990)'
_diffrn_ambient_temperature 100(2)
_diffrn_measured_fraction_theta_full 0.956
_diffrn_measured_fraction_theta_max 0.956
_diffrn_measurement_device_type CCD
_diffrn_measurement_method \w
_diffrn_radiation_monochromator graphite
_diffrn_radiation_source 'fine-focus sealed tube'
_diffrn_radiation_type MoK\a
_diffrn_radiation_wavelength 0.71073
_diffrn_reflns_av_R_equivalents 0.1348
_diffrn_reflns_av_sigmaI/netI 0.0624
_diffrn_reflns_limit_h_max 6
_diffrn_reflns_limit_h_min -6
_diffrn_reflns_limit_k_max 11
_diffrn_reflns_limit_k_min -11
_diffrn_reflns_limit_l_max 18
_diffrn_reflns_limit_l_min -14
_diffrn_reflns_number 3764
_diffrn_reflns_theta_full 25.00
_diffrn_reflns_theta_max 25.00
_diffrn_reflns_theta_min 2.14
_exptl_absorpt_coefficient_mu 0.086
_exptl_absorpt_correction_T_max 0.9957
_exptl_absorpt_correction_T_min 0.9581
_exptl_absorpt_correction_type multi-scan
_exptl_crystal_colour colorless
_exptl_crystal_density_diffrn 1.272
_exptl_crystal_density_method 'not measured'
_exptl_crystal_description needle
_exptl_crystal_F_000 338
_exptl_crystal_size_max 0.50
_exptl_crystal_size_mid 0.10
_exptl_crystal_size_min 0.05
_refine_diff_density_max 0.401
_refine_diff_density_min -0.416
_refine_diff_density_rms 0.088
_refine_ls_abs_structure_details 'Flack H D (1983), Acta Cryst. A39, 876-881'
_refine_ls_abs_structure_Flack 0(3)
_refine_ls_extinction_method none
_refine_ls_goodness_of_fit_ref 1.090
_refine_ls_hydrogen_treatment mixed
_refine_ls_matrix_type full
_refine_ls_number_parameters 434
_refine_ls_number_reflns 3208
_refine_ls_number_restraints 3
_refine_ls_restrained_S_all 1.089
_refine_ls_R_factor_all 0.0972
_refine_ls_R_factor_gt 0.0863
_refine_ls_shift/su_max 0.000
_refine_ls_shift/su_mean 0.000
_refine_ls_structure_factor_coef Fsqd
_refine_ls_weighting_details 'calc w=1/[\s^2^(Fo^2^)+(0.1254P)^2^+2.9085P] where P=(Fo^2^+2Fc^2^)/3'
_refine_ls_weighting_scheme calc
_refine_ls_wR_factor_gt 0.2314
_refine_ls_wR_factor_ref 0.2513
_reflns_number_gt 2902
_reflns_number_total 3208
_reflns_threshold_expression >2sigma(I)
_cod_data_source_file c2ob06475h.txt
_cod_data_source_block L-1_2_(R)-3e
_cod_original_cell_volume 829.8(5)
_cod_original_sg_symbol_H-M P1
_cod_database_code 7152208

loop_
_symmetry_equiv_pos_as_xyz
'x, y, z'

loop_
_atom_site_label
_atom_site_type_symbol
_atom_site_fract_x
_atom_site_fract_y
_atom_site_fract_z
_atom_site_U_iso_or_equiv
_atom_site_adp_type
_atom_site_occupancy
_atom_site_symmetry_multiplicity
_atom_site_calc_flag
_atom_site_refinement_flags
O1 O 0.7736(9) 1.0271(5) 0.3484(4) 0.0213(12) Uani 1 1 d .
O2 O 0.4739(9) 0.8934(6) 0.2735(4) 0.0218(12) Uani 1 1 d .
O3 O 0.4862(9) 0.8880(5) 0.5001(3) 0.0213(12) Uani 1 1 d .
O4 O 0.7976(10) 0.4739(5) 0.3503(4) 0.0249(13) Uani 1 1 d .
O5 O 0.2929(11) 0.6347(7) 1.2032(4) 0.0306(14) Uani 1 1 d .
N11 N 0.8353(12) 0.8014(7) 0.4801(4) 0.0227(15) Uani 1 1 d .
O6 O 1.0806(9) 0.5898(6) 0.4411(4) 0.0260(13) Uani 1 1 d .
N8 N 0.3160(11) 1.4349(6) 0.3288(4) 0.0200(14) Uani 1 1 d .
H35 H 0.2810 1.4772 0.3896 0.030 Uiso 1 1 calc R
H36 H 0.2328 1.4864 0.2817 0.030 Uiso 1 1 calc R
H37 H 0.4975 1.4467 0.3217 0.030 Uiso 1 1 calc R
C48 C 0.6887(12) 0.8736(7) 0.5254(5) 0.0171(15) Uani 1 1 d .
C10 C 0.8890(13) 0.5799(8) 0.4005(5) 0.0211(17) Uani 1 1 d .
C11 C 0.6767(13) 0.9108(7) 0.3120(5) 0.0177(16) Uani 1 1 d .
C12 C 0.4956(15) 1.3732(9) 0.5213(6) 0.0265(19) Uani 1 1 d .
H1 H 0.6442 1.3882 0.4953 0.032 Uiso 1 1 calc R
N10 N 0.2580(11) 1.0587(6) 0.3847(4) 0.0180(13) Uani 1 1 d .
H38 H 0.2873 1.0160 0.3234 0.027 Uiso 1 1 calc R
H39 H 0.0776 1.0470 0.3941 0.027 Uiso 1 1 calc R
H40 H 0.3455 1.0071 0.4307 0.027 Uiso 1 1 calc R
C14 C 0.4907(15) 1.2458(10) 0.1929(6) 0.029(2) Uani 1 1 d .
H2 H 0.6134 1.3088 0.2233 0.035 Uiso 1 1 calc R
C15 C 0.7530(13) 0.7099(8) 0.4013(5) 0.0178(16) Uani 1 1 d .
H3 H 0.5779 0.6807 0.4018 0.021 Uiso 1 1 calc R
C16 C 0.0982(14) 1.2553(8) 0.5206(5) 0.0205(17) Uani 1 1 d .
H4 H -0.0273 1.1902 0.4938 0.025 Uiso 1 1 calc R
C17 C 0.3129(13) 1.2802(8) 0.4807(5) 0.0183(16) Uani 1 1 d .
C18 C 0.2235(14) 1.2802(8) 0.3193(5) 0.0196(17) Uani 1 1 d .
H5 H 0.0479 1.2688 0.3262 0.024 Uiso 1 1 calc R
C19 C 0.2752(14) 1.2169(8) 0.2298(5) 0.0224(18) Uani 1 1 d .
C20 C 0.3498(13) 1.2113(8) 0.3932(5) 0.0174(16) Uani 1 1 d .
H6 H 0.5244 1.2207 0.3841 0.021 Uiso 1 1 calc R
C21 C 0.0990(15) 1.1238(9) 0.1834(5) 0.0248(18) Uani 1 1 d .
H7 H -0.0528 1.1052 0.2065 0.030 Uiso 1 1 calc R
C22 C 0.6613(14) 1.0353(9) 0.6537(6) 0.0264(18) Uani 1 1 d .
H8 H 0.5159 1.0562 0.6271 0.032 Uiso 1 1 calc R
C23 C 0.2716(17) 0.6571(9) 1.0485(6) 0.035(2) Uani 1 1 d .
C24 C 0.7919(13) 0.9421(8) 0.6120(5) 0.0204(16) Uani 1 1 d .
C25 C 0.7437(15) 1.1023(9) 0.7384(5) 0.0284(19) Uani 1 1 d .
C26 C 0.0698(17) 1.3271(10) 0.6003(6) 0.033(2) Uani 1 1 d .
H9 H -0.0760 1.3099 0.6278 0.040 Uiso 1 1 calc R
C27 C 0.8107(16) 0.7827(8) 0.3181(6) 0.0268(19) Uani 1 1 d .
H10 H 0.9840 0.8121 0.3184 0.032 Uiso 1 1 calc R
H11 H 0.7656 0.7157 0.2667 0.032 Uiso 1 1 calc R
C28 C 0.9516(15) 1.0631(11) 0.7787(6) 0.034(2) Uani 1 1 d .
C29 C 0.1271(15) 0.6420(9) 1.1293(5) 0.0282(18) Uani 1 1 d .
H12 H 0.0387 0.7260 1.1391 0.034 Uiso 1 1 calc R
C30 C 0.6115(17) 1.2000(10) 0.7829(6) 0.037(2) Uani 1 1 d .
H13 H 0.4675 1.2244 0.7571 0.044 Uiso 1 1 calc R
C31 C 1.0044(16) 0.9071(10) 0.6524(5) 0.031(2) Uani 1 1 d .
H14 H 1.0931 0.8413 0.6233 0.038 Uiso 1 1 calc R
C32 C 1.0840(16) 0.9676(12) 0.7336(6) 0.040(2) Uani 1 1 d .
H15 H 1.2289 0.9449 0.7595 0.047 Uiso 1 1 calc R
C33 C 0.1428(17) 1.0591(11) 0.1048(6) 0.035(2) Uani 1 1 d .
H16 H 0.0231 0.9922 0.0760 0.042 Uiso 1 1 calc R
C34 C 0.3546(17) 1.0880(12) 0.0666(6) 0.040(2) Uani 1 1 d .
H17 H 0.3817 1.0448 0.0112 0.048 Uiso 1 1 calc R
C35 C -0.0419(17) 0.5116(10) 1.1267(6) 0.037(2) Uani 1 1 d .
H18 H 0.0443 0.4294 1.1160 0.056 Uiso 1 1 calc R
H19 H -0.1647 0.5129 1.0800 0.056 Uiso 1 1 calc R
H20 H -0.1169 0.5064 1.1825 0.056 Uiso 1 1 calc R
C36 C 0.4603(17) 1.4452(11) 0.6008(6) 0.035(2) Uani 1 1 d .
H21 H 0.5844 1.5108 0.6281 0.042 Uiso 1 1 calc R
C37 C 0.2476(18) 1.4220(10) 0.6398(6) 0.036(2) Uani 1 1 d .
H22 H 0.2244 1.4713 0.6937 0.043 Uiso 1 1 calc R
C38 C 0.5292(15) 1.1838(11) 0.1123(6) 0.034(2) Uani 1 1 d .
H23 H 0.6773 1.2066 0.0872 0.041 Uiso 1 1 calc R
C39 C 0.4778(19) 0.7348(12) 1.0470(6) 0.048(3) Uani 1 1 d .
H24 H 0.5430 0.7826 1.1002 0.058 Uiso 1 1 calc R
C40 C 1.0311(19) 1.1269(14) 0.8623(7) 0.050(3) Uani 1 1 d .
H25 H 1.1745 1.1044 0.8896 0.060 Uiso 1 1 calc R
C41 C 0.516(2) 0.6884(11) 0.8934(7) 0.054(3) Uani 1 1 d .
C42 C 0.696(2) 1.2590(13) 0.8644(7) 0.050(3) Uani 1 1 d .
H26 H 0.6122 1.3269 0.8938 0.060 Uiso 1 1 calc R
C43 C 0.609(2) 0.7526(15) 0.9733(7) 0.065(4) Uani 1 1 d .
H27 H 0.7593 0.8079 0.9777 0.077 Uiso 1 1 calc R
C44 C 0.900(2) 1.2210(15) 0.9036(7) 0.055(3) Uani 1 1 d .
H28 H 0.9506 1.2606 0.9604 0.066 Uiso 1 1 calc R
C45 C 0.651(3) 0.7041(18) 0.8136(9) 0.084(5) Uani 1 1 d .
H29 H 0.6778 0.6109 0.7882 0.126 Uiso 1 1 calc R
H30 H 0.8044 0.7605 0.8286 0.126 Uiso 1 1 calc R
H31 H 0.5594 0.7513 0.7714 0.126 Uiso 1 1 calc R
C46 C 0.307(4) 0.607(2) 0.8951(9) 0.126(10) Uani 1 1 d .
H32 H 0.2456 0.5536 0.8430 0.151 Uiso 1 1 calc R
C47 C 0.177(3) 0.595(2) 0.9681(8) 0.105(7) Uani 1 1 d .
H33 H 0.0218 0.5448 0.9635 0.126 Uiso 1 1 calc R
H34 H 0.990(15) 0.780(8) 0.492(5) 0.013(19) Uiso 1 1 d .
H41 H 0.323(14) 0.705(10) 1.214(5) 0.00(2) Uiso 1 1 d .

loop_
_atom_site_aniso_label
_atom_site_aniso_U_11
_atom_site_aniso_U_22
_atom_site_aniso_U_33
_atom_site_aniso_U_23
_atom_site_aniso_U_13
_atom_site_aniso_U_12
O1 0.013(3) 0.012(3) 0.037(3) 0.001(2) 0.001(2) -0.005(2)
O2 0.020(3) 0.020(3) 0.022(3) -0.004(2) -0.007(2) -0.004(2)
O3 0.025(3) 0.018(3) 0.020(3) 0.004(2) 0.000(2) -0.002(2)
O4 0.028(3) 0.011(3) 0.033(3) -0.005(2) -0.003(2) -0.005(2)
O5 0.046(4) 0.016(3) 0.027(3) 0.002(3) -0.002(3) -0.011(3)
N11 0.022(4) 0.019(3) 0.024(4) -0.007(3) -0.003(3) 0.000(3)
O6 0.021(3) 0.019(3) 0.036(3) 0.001(2) -0.008(2) 0.002(2)
N8 0.019(3) 0.010(3) 0.030(4) 0.001(3) -0.001(3) -0.002(3)
C48 0.012(4) 0.017(4) 0.022(4) 0.009(3) 0.000(3) -0.005(3)
C10 0.013(4) 0.017(4) 0.032(5) 0.002(4) 0.005(3) -0.002(3)
C11 0.025(4) 0.010(3) 0.019(4) 0.010(3) 0.008(3) -0.006(3)
C12 0.029(5) 0.019(4) 0.027(5) -0.005(4) 0.000(4) -0.009(4)
N10 0.021(3) 0.011(3) 0.021(3) 0.002(3) 0.000(3) -0.002(2)
C14 0.027(5) 0.029(5) 0.030(5) 0.006(4) 0.002(4) 0.001(4)
C15 0.017(4) 0.016(4) 0.017(4) -0.006(3) -0.001(3) -0.005(3)
C16 0.020(4) 0.020(4) 0.019(4) -0.001(3) 0.001(3) -0.004(3)
C17 0.011(4) 0.020(4) 0.023(4) -0.001(3) -0.001(3) 0.002(3)
C18 0.020(4) 0.008(3) 0.029(4) 0.001(3) 0.000(3) -0.006(3)
C19 0.028(5) 0.011(4) 0.028(5) 0.004(3) 0.003(3) 0.000(3)
C20 0.010(3) 0.014(4) 0.028(4) 0.002(3) -0.002(3) 0.002(3)
C21 0.029(5) 0.022(4) 0.020(4) 0.000(3) -0.006(3) -0.005(3)
C22 0.022(4) 0.023(4) 0.032(5) 0.002(3) -0.002(3) -0.008(3)
C23 0.039(5) 0.024(4) 0.039(5) 0.002(4) 0.001(4) -0.015(4)
C24 0.022(4) 0.026(4) 0.010(3) -0.002(3) -0.003(3) -0.009(3)
C25 0.036(5) 0.031(4) 0.013(4) -0.006(3) 0.004(3) -0.012(4)
C26 0.040(5) 0.042(5) 0.021(5) 0.004(4) 0.011(4) 0.012(4)
C27 0.028(4) 0.016(4) 0.037(5) 0.006(4) 0.003(4) 0.004(3)
C28 0.030(5) 0.047(5) 0.021(4) -0.010(4) 0.001(3) -0.012(4)
C29 0.031(4) 0.033(5) 0.018(4) -0.001(3) 0.000(3) -0.003(4)
C30 0.039(5) 0.038(5) 0.030(5) -0.010(4) -0.002(4) 0.000(4)
C31 0.035(5) 0.036(5) 0.021(4) -0.005(4) -0.001(4) 0.000(4)
C32 0.026(5) 0.068(7) 0.023(5) 0.005(4) -0.008(4) 0.000(5)
C33 0.036(5) 0.035(5) 0.030(5) -0.007(4) -0.011(4) 0.000(4)
C34 0.035(5) 0.058(7) 0.026(5) -0.009(5) -0.004(4) 0.014(5)
C35 0.040(5) 0.040(5) 0.027(5) -0.002(4) -0.004(4) -0.012(4)
C36 0.040(6) 0.034(5) 0.029(5) -0.007(4) 0.007(4) -0.003(4)
C37 0.055(6) 0.031(5) 0.020(4) -0.010(4) 0.000(4) 0.002(4)
C38 0.014(4) 0.045(6) 0.044(6) 0.009(4) 0.003(4) 0.002(4)
C39 0.059(7) 0.057(7) 0.020(5) -0.014(5) 0.010(4) -0.026(6)
C40 0.037(5) 0.081(8) 0.028(5) -0.002(5) -0.002(4) -0.008(5)
C41 0.085(8) 0.040(6) 0.032(5) -0.001(5) 0.025(5) -0.028(6)
C42 0.055(7) 0.056(7) 0.034(6) -0.016(5) 0.009(5) -0.006(5)
C43 0.072(8) 0.070(8) 0.040(7) -0.011(6) 0.017(6) -0.035(7)
C44 0.050(7) 0.083(9) 0.025(5) -0.015(5) 0.008(5) -0.014(6)
C45 0.108(11) 0.080(10) 0.054(8) -0.014(7) 0.037(7) -0.039(9)
C46 0.147(16) 0.17(2) 0.033(7) -0.038(10) 0.022(8) -0.097(15)
C47 0.111(12) 0.156(16) 0.021(6) -0.025(8) 0.016(6) -0.092(12)

loop_
_atom_type_symbol
_atom_type_description
_atom_type_scat_dispersion_real
_atom_type_scat_dispersion_imag
_atom_type_scat_source
C C 0.0033 0.0016 'International Tables Vol C Tables 4.2.6.8 and 6.1.1.4'
H H 0.0000 0.0000 'International Tables Vol C Tables 4.2.6.8 and 6.1.1.4'
N N 0.0061 0.0033 'International Tables Vol C Tables 4.2.6.8 and 6.1.1.4'
O O 0.0106 0.0060 'International Tables Vol C Tables 4.2.6.8 and 6.1.1.4'

loop_
_geom_angle_atom_site_label_1
_geom_angle_atom_site_label_2
_geom_angle_atom_site_label_3
_geom_angle
C29 O5 H41 100(7)
C48 N11 C15 122.2(6)
C48 N11 H34 133(5)
C15 N11 H34 104(5)
C18 N8 H35 109.5
C18 N8 H36 109.5
H35 N8 H36 109.5
C18 N8 H37 109.5
H35 N8 H37 109.5
H36 N8 H37 109.5
O3 C48 N11 124.1(7)
O3 C48 C24 120.7(7)
N11 C48 C24 115.2(6)
O6 C10 O4 125.8(8)
O6 C10 C15 118.2(7)
O4 C10 C15 115.7(6)
O2 C11 O1 124.3(7)
O2 C11 C27 117.8(7)
O1 C11 C27 117.9(7)
C17 C12 C36 119.6(8)
C17 C12 H1 120.2
C36 C12 H1 120.2
C20 N10 H38 109.5
C20 N10 H39 109.5
H38 N10 H39 109.5
C20 N10 H40 109.5
H38 N10 H40 109.5
H39 N10 H40 109.5
C38 C14 C19 120.4(8)
C38 C14 H2 119.8
C19 C14 H2 119.8
N11 C15 C10 107.8(6)
N11 C15 C27 111.8(6)
C10 C15 C27 106.9(6)
N11 C15 H3 110.1
C10 C15 H3 110.1
C27 C15 H3 110.1
C26 C16 C17 119.1(8)
C26 C16 H4 120.4
C17 C16 H4 120.4
C12 C17 C16 119.8(7)
C12 C17 C20 118.6(7)
C16 C17 C20 121.6(7)
N8 C18 C19 109.8(6)
N8 C18 C20 106.5(5)
C19 C18 C20 112.1(6)
N8 C18 H5 109.5
C19 C18 H5 109.5
C20 C18 H5 109.5
C14 C19 C21 118.2(8)
C14 C19 C18 122.8(7)
C21 C19 C18 119.0(7)
N10 C20 C17 112.4(7)
N10 C20 C18 106.9(5)
C17 C20 C18 112.1(6)
N10 C20 H6 108.5
C17 C20 H6 108.5
C18 C20 H6 108.5
C33 C21 C19 120.7(9)
C33 C21 H7 119.7
C19 C21 H7 119.7
C24 C22 C25 120.2(7)
C24 C22 H8 119.9
C25 C22 H8 119.9
C39 C23 C47 115.4(10)
C39 C23 C29 124.5(8)
C47 C23 C29 119.9(9)
C22 C24 C31 120.2(7)
C22 C24 C48 116.7(6)
C31 C24 C48 123.0(7)
C28 C25 C30 119.9(7)
C28 C25 C22 118.7(8)
C30 C25 C22 121.3(8)
C37 C26 C16 121.4(9)
C37 C26 H9 119.3
C16 C26 H9 119.3
C11 C27 C15 110.5(6)
C11 C27 H10 109.6
C15 C27 H10 109.6
C11 C27 H11 109.6
C15 C27 H11 109.6
H10 C27 H11 108.1
C25 C28 C32 119.7(7)
C25 C28 C40 118.9(9)
C32 C28 C40 121.3(8)
O5 C29 C35 105.5(7)
O5 C29 C23 107.9(7)
C35 C29 C23 114.7(7)
O5 C29 H12 109.5
C35 C29 H12 109.5
C23 C29 H12 109.5
C42 C30 C25 118.8(9)
C42 C30 H13 120.6
C25 C30 H13 120.6
C32 C31 C24 120.6(8)
C32 C31 H14 119.7
C24 C31 H14 119.7
C31 C32 C28 120.5(8)
C31 C32 H15 119.7
C28 C32 H15 119.7
C21 C33 C34 121.9(9)
C21 C33 H16 119.1
C34 C33 H16 119.1
C33 C34 C38 117.4(9)
C33 C34 H17 121.3
C38 C34 H17 121.3
C29 C35 H18 109.5
C29 C35 H19 109.5
H18 C35 H19 109.5
C29 C35 H20 109.5
H18 C35 H20 109.5
H19 C35 H20 109.5
C37 C36 C12 120.6(9)
C37 C36 H21 119.7
C12 C36 H21 119.7
C26 C37 C36 119.4(9)
C26 C37 H22 120.3
C36 C37 H22 120.3
C14 C38 C34 121.4(9)
C14 C38 H23 119.3
C34 C38 H23 119.3
C23 C39 C43 125.1(9)
C23 C39 H24 117.4
C43 C39 H24 117.4
C44 C40 C28 119.7(10)
C44 C40 H25 120.1
C28 C40 H25 120.1
C46 C41 C43 115.5(11)
C46 C41 C45 123.6(11)
C43 C41 C45 120.8(11)
C44 C42 C30 121.2(11)
C44 C42 H26 119.4
C30 C42 H26 119.4
C41 C43 C39 119.3(11)
C41 C43 H27 120.3
C39 C43 H27 120.3
C42 C44 C40 121.3(10)
C42 C44 H28 119.3
C40 C44 H28 119.3
C41 C45 H29 109.5
C41 C45 H30 109.5
H29 C45 H30 109.5
C41 C45 H31 109.5
H29 C45 H31 109.5
H30 C45 H31 109.5
C41 C46 C47 123.9(11)
C41 C46 H32 118.1
C47 C46 H32 118.1
C46 C47 C23 120.3(12)
C46 C47 H33 119.8
C23 C47 H33 119.8

loop_
_geom_bond_atom_site_label_1
_geom_bond_atom_site_label_2
_geom_bond_distance
O1 C11 1.267(9)
O2 C11 1.257(9)
O3 C48 1.219(9)
O4 C10 1.277(10)
O5 C29 1.454(10)
O5 H41 0.68(9)
N11 C48 1.330(10)
N11 C15 1.474(9)
N11 H34 0.93(8)
O6 C10 1.219(9)
N8 C18 1.510(9)
N8 H35 1.0330
N8 H36 1.0330
N8 H37 1.0330
C48 C24 1.510(10)
C10 C15 1.535(11)
C11 C27 1.518(11)
C12 C17 1.383(11)
C12 C36 1.399(13)
C12 H1 0.9500
N10 C20 1.492(9)
N10 H38 1.0330
N10 H39 1.0330
N10 H40 1.0330
C14 C38 1.379(14)
C14 C19 1.380(12)
C14 H2 0.9500
C15 C27 1.538(11)
C15 H3 1.0000
C16 C26 1.392(12)
C16 C17 1.393(11)
C16 H4 0.9500
C17 C20 1.496(11)
C18 C19 1.524(12)
C18 C20 1.546(9)
C18 H5 1.0000
C19 C21 1.396(11)
C20 H6 1.0000
C21 C33 1.369(13)
C21 H7 0.9500
C22 C24 1.367(12)
C22 C25 1.449(11)
C22 H8 0.9500
C23 C39 1.315(13)
C23 C47 1.395(14)
C23 C29 1.532(13)
C24 C31 1.414(12)
C25 C28 1.406(13)
C25 C30 1.421(13)
C26 C37 1.368(14)
C26 H9 0.9500
C27 H10 0.9900
C27 H11 0.9900
C28 C32 1.411(14)
C28 C40 1.421(13)
C29 C35 1.484(12)
C29 H12 1.0000
C30 C42 1.386(13)
C30 H13 0.9500
C31 C32 1.379(12)
C31 H14 0.9500
C32 H15 0.9500
C33 C34 1.371(15)
C33 H16 0.9500
C34 C38 1.400(14)
C34 H17 0.9500
C35 H18 0.9800
C35 H19 0.9800
C35 H20 0.9800
C36 C37 1.375(14)
C36 H21 0.9500
C37 H22 0.9500
C38 H23 0.9500
C39 C43 1.398(15)
C39 H24 0.9500
C40 C44 1.373(17)
C40 H25 0.9500
C41 C46 1.35(2)
C41 C43 1.393(15)
C41 C45 1.490(17)
C42 C44 1.372(17)
C42 H26 0.9500
C43 H27 0.9500
C44 H28 0.9500
C45 H29 0.9800
C45 H30 0.9800
C45 H31 0.9800
C46 C47 1.38(2)
C46 H32 0.9500
C47 H33 0.9500

loop_
_geom_torsion_atom_site_label_1
_geom_torsion_atom_site_label_2
_geom_torsion_atom_site_label_3
_geom_torsion_atom_site_label_4
_geom_torsion
C15 N11 C48 O3 -11.3(12)
C15 N11 C48 C24 170.1(7)
C48 N11 C15 C10 -143.0(7)
C48 N11 C15 C27 99.9(8)
O6 C10 C15 N11 -23.6(10)
O4 C10 C15 N11 162.2(7)
O6 C10 C15 C27 96.7(8)
O4 C10 C15 C27 -77.5(8)
C36 C12 C17 C16 -2.1(13)
C36 C12 C17 C20 176.2(8)
C26 C16 C17 C12 1.2(12)
C26 C16 C17 C20 -177.1(8)
C38 C14 C19 C21 0.0(12)
C38 C14 C19 C18 179.0(8)
N8 C18 C19 C14 43.6(10)
C20 C18 C19 C14 -74.5(9)
N8 C18 C19 C21 -137.4(7)
C20 C18 C19 C21 104.4(8)
C12 C17 C20 N10 137.4(7)
C16 C17 C20 N10 -44.2(9)
C12 C17 C20 C18 -102.2(8)
C16 C17 C20 C18 76.1(9)
N8 C18 C20 N10 179.6(7)
C19 C18 C20 N10 -60.4(7)
N8 C18 C20 C17 56.0(7)
C19 C18 C20 C17 176.0(7)
C14 C19 C21 C33 2.4(12)
C18 C19 C21 C33 -176.6(8)
C25 C22 C24 C31 2.1(12)
C25 C22 C24 C48 178.0(7)
O3 C48 C24 C22 -8.9(11)
N11 C48 C24 C22 169.8(7)
O3 C48 C24 C31 166.9(8)
N11 C48 C24 C31 -14.4(11)
C24 C22 C25 C28 -3.9(12)
C24 C22 C25 C30 179.7(8)
C17 C16 C26 C37 0.4(13)
O2 C11 C27 C15 -90.3(8)
O1 C11 C27 C15 87.6(8)
N11 C15 C27 C11 -64.0(8)
C10 C15 C27 C11 178.2(7)
C30 C25 C28 C32 -179.1(9)
C22 C25 C28 C32 4.5(13)
C30 C25 C28 C40 -2.5(14)
C22 C25 C28 C40 -179.0(9)
C39 C23 C29 O5 -39.4(13)
C47 C23 C29 O5 146.0(13)
C39 C23 C29 C35 -156.7(11)
C47 C23 C29 C35 28.7(16)
C28 C25 C30 C42 2.4(14)
C22 C25 C30 C42 178.8(9)
C22 C24 C31 C32 -0.8(14)
C48 C24 C31 C32 -176.5(8)
C24 C31 C32 C28 1.5(15)
C25 C28 C32 C31 -3.3(15)
C40 C28 C32 C31 -179.8(10)
C19 C21 C33 C34 -3.5(15)
C21 C33 C34 C38 1.9(15)
C17 C12 C36 C37 1.4(15)
C16 C26 C37 C36 -1.1(15)
C12 C36 C37 C26 0.2(15)
C19 C14 C38 C34 -1.5(14)
C33 C34 C38 C14 0.5(15)
C47 C23 C39 C43 -3(2)
C29 C23 C39 C43 -178.2(12)
C25 C28 C40 C44 2.5(16)
C32 C28 C40 C44 178.9(11)
C25 C30 C42 C44 -2.3(17)
C46 C41 C43 C39 -3(2)
C45 C41 C43 C39 -179.5(15)
C23 C39 C43 C41 2(2)
C30 C42 C44 C40 2(2)
C28 C40 C44 C42 -2.3(19)
C43 C41 C46 C47 6(3)
C45 C41 C46 C47 -178(2)
C41 C46 C47 C23 -8(4)
C39 C23 C47 C46 6(3)
C29 C23 C47 C46 -179.1(19)
